data_7709108
loop_
_publ_author_name
'Wilson, Daniel'
'Jones, Dafydd'
'Smith, Cory'
'Mehta, Meera'
'Jones, Cameron'
'Goicoechea, Jose M.'

_publ_section_title
;
 Reduction of tert-butylphosphaalkyne and trimethylsilylnitrile with
 magnesium(I) dimers
;
_journal_name_full 'Dalton Transactions'
_journal_paper_doi 10.1039/D1DT03990C
_journal_year 2022
_chemical_formula_moiety 'C102 H134 Mg4 N8 P2, C6 H14'
_chemical_formula_sum 'C108 H148 Mg4 N8 P2'
_chemical_formula_weight 1717.52
_chemical_name_systematic
;
 {(tBu)CPMg[N(Mes)C(CH3)]2(CH)]2}2*hex
;
_space_group_crystal_system monoclinic
_space_group_IT_number 14
_space_group_name_Hall '-P 2yn'
_space_group_name_H-M_alt 'P 1 21/n 1'
_atom_sites_solution_hydrogens geom
_audit_creation_method SHELXL-2018/1
_audit_update_record
;
2021-11-24 deposited with the CCDC.	2021-12-15 downloaded from the CCDC.
;
_cell_angle_alpha 90
_cell_angle_beta 94.7150(10)
_cell_angle_gamma 90
_cell_formula_units_Z 2
_cell_length_a 13.59900(10)
_cell_length_b 22.40450(10)
_cell_length_c 16.84120(10)
_cell_measurement_reflns_used 28449
_cell_measurement_temperature 150(2)
_cell_measurement_theta_max 76.1030
_cell_measurement_theta_min 3.7650
_cell_volume 5113.79(5)
_computing_cell_refinement 'CrysAlisPro 1.171.39.46 (Rigaku OD, 2018)'
_computing_data_collection 'CrysAlisPro 1.171.39.46 (Rigaku OD, 2018)'
_computing_data_reduction 'CrysAlisPro 1.171.39.46 (Rigaku OD, 2018)'
_computing_structure_refinement 'SHELXL-2018/1 (Sheldrick, 2018)'
_computing_structure_solution 'SHELXS-97 (Sheldrick, 1990)'
_diffrn_ambient_temperature 150(2)
_diffrn_detector 'CCD plate'
_diffrn_detector_area_resol_mean 10.4102
_diffrn_detector_type Atlas
_diffrn_measured_fraction_theta_full 1.000
_diffrn_measured_fraction_theta_max 0.994
_diffrn_measurement_device 'four-circle diffractometer'
_diffrn_measurement_device_type 'SuperNova, Dual, Cu at home/near, Atlas'
_diffrn_measurement_method '\w scans'
_diffrn_radiation_type CuK\a
_diffrn_radiation_wavelength 1.54184
_diffrn_reflns_av_R_equivalents 0.0287
_diffrn_reflns_av_unetI/netI 0.0213
_diffrn_reflns_Laue_measured_fraction_full 1.000
_diffrn_reflns_Laue_measured_fraction_max 0.994
_diffrn_reflns_limit_h_max 17
_diffrn_reflns_limit_h_min -16
_diffrn_reflns_limit_k_max 28
_diffrn_reflns_limit_k_min -27
_diffrn_reflns_limit_l_max 21
_diffrn_reflns_limit_l_min -18
_diffrn_reflns_number 57599
_diffrn_reflns_point_group_measured_fraction_full 1.000
_diffrn_reflns_point_group_measured_fraction_max 0.994
_diffrn_reflns_theta_full 67.684
_diffrn_reflns_theta_max 76.272
_diffrn_reflns_theta_min 3.812
_diffrn_source 'micro-focus sealed X-ray tube'
_diffrn_source_type 'SuperNova (Cu) X-ray Source'
_exptl_absorpt_coefficient_mu 0.993
_exptl_absorpt_correction_T_max 1.00000
_exptl_absorpt_correction_T_min 0.94082
_exptl_absorpt_correction_type multi-scan
_exptl_absorpt_process_details
;
CrysAlisPro 1.171.39.46 (Rigaku Oxford Diffraction, 2018)
Empirical absorption correction using spherical harmonics,
 implemented in SCALE3 ABSPACK scaling algorithm.
;
_exptl_crystal_colour orange
_exptl_crystal_density_diffrn 1.115
_exptl_crystal_description block
_exptl_crystal_F_000 1860
_exptl_crystal_size_max 0.260
_exptl_crystal_size_mid 0.220
_exptl_crystal_size_min 0.180
_refine_diff_density_max 0.441
_refine_diff_density_min -0.439
_refine_diff_density_rms 0.042
_refine_ls_extinction_method none
_refine_ls_goodness_of_fit_ref 1.041
_refine_ls_hydrogen_treatment constr
_refine_ls_matrix_type full
_refine_ls_number_parameters 569
_refine_ls_number_reflns 10643
_refine_ls_number_restraints 0
_refine_ls_restrained_S_all 1.041
_refine_ls_R_factor_all 0.0418
_refine_ls_R_factor_gt 0.0375
_refine_ls_shift/su_max 0.001
_refine_ls_shift/su_mean 0.000
_refine_ls_structure_factor_coef Fsqd
_refine_ls_weighting_details 'w=1/[\s^2^(Fo^2^)+(0.0587P)^2^+1.4411P] where P=(Fo^2^+2Fc^2^)/3'
_refine_ls_weighting_scheme calc
_refine_ls_wR_factor_gt 0.1017
_refine_ls_wR_factor_ref 0.1061
_reflns_Friedel_coverage 0.000
_reflns_number_gt 9627
_reflns_number_total 10643
_reflns_threshold_expression 'I > 2\s(I)'
_cod_data_source_file d1dt03990c2.cif
_cod_data_source_block DW450C
_cod_original_sg_symbol_H-M 'P 21/n'
_cod_database_code 7709108
_shelx_shelxl_version_number 2018/1
_shelx_space_group_comment
;
The symmetry employed for this shelxl refinement is uniquely defined
by the following loop, which should always be used as a source of
symmetry information in preference to the above space-group names.
They are only intended as comments.
;
_shelx_estimated_absorpt_t_min 0.782
_shelx_estimated_absorpt_t_max 0.841

loop_
_space_group_symop_operation_xyz
'x, y, z'
'-x+1/2, y+1/2, -z+1/2'
'-x, -y, -z'
'x-1/2, -y-1/2, z-1/2'

loop_
_atom_site_label
_atom_site_type_symbol
_atom_site_fract_x
_atom_site_fract_y
_atom_site_fract_z
_atom_site_U_iso_or_equiv
_atom_site_adp_type
_atom_site_occupancy
_atom_site_site_symmetry_order
_atom_site_calc_flag
_atom_site_refinement_flags_posn
_atom_site_refinement_flags_adp
_atom_site_refinement_flags_occupancy
_atom_site_disorder_assembly
_atom_site_disorder_group
Mg1 Mg 0.01824(3) 0.19997(2) 0.46599(2) 0.02273(9) Uani 1 1 d . . . . .
Mg2 Mg -0.13046(3) 0.04281(2) 0.48203(2) 0.02065(9) Uani 1 1 d . . . . .
N1 N 0.07043(8) 0.24401(5) 0.36948(6) 0.0251(2) Uani 1 1 d . . . . .
N2 N 0.06817(8) 0.26651(5) 0.54507(6) 0.0263(2) Uani 1 1 d . . . . .
N3 N -0.19807(8) 0.09495(5) 0.38607(6) 0.0242(2) Uani 1 1 d . . . . .
N4 N -0.19077(7) 0.10678(5) 0.55898(6) 0.0239(2) Uani 1 1 d . . . . .
P1 P 0.04342(2) 0.08834(2) 0.48628(2) 0.02182(8) Uani 1 1 d . . . . .
C1 C 0.15201(9) 0.05204(5) 0.50692(7) 0.0223(2) Uani 1 1 d . . . . .
C2 C 0.25254(9) 0.08331(5) 0.51433(7) 0.0238(2) Uani 1 1 d . . . . .
C3 C 0.29723(10) 0.07462(6) 0.60055(8) 0.0303(3) Uani 1 1 d . . . . .
H3A H 0.363521 0.092055 0.606430 0.045 Uiso 1 1 calc R U . . .
H3B H 0.301227 0.031895 0.612841 0.045 Uiso 1 1 calc R U . . .
H3C H 0.255374 0.094394 0.637272 0.045 Uiso 1 1 calc R U . . .
C4 C 0.31832(10) 0.05118(6) 0.45796(9) 0.0339(3) Uani 1 1 d . . . . .
H4A H 0.288296 0.053969 0.403160 0.051 Uiso 1 1 calc R U . . .
H4B H 0.325029 0.009102 0.473371 0.051 Uiso 1 1 calc R U . . .
H4C H 0.383619 0.069958 0.461378 0.051 Uiso 1 1 calc R U . . .
C5 C 0.25340(9) 0.15003(5) 0.49542(7) 0.0255(2) Uani 1 1 d . . . . .
H5A H 0.321409 0.164845 0.501320 0.038 Uiso 1 1 calc R U . . .
H5B H 0.213778 0.171461 0.532253 0.038 Uiso 1 1 calc R U . . .
H5C H 0.225544 0.156562 0.440583 0.038 Uiso 1 1 calc R U . . .
C6 C 0.14641(10) 0.28138(5) 0.38061(7) 0.0266(2) Uani 1 1 d . . . . .
C7 C 0.18286(10) 0.30471(6) 0.45462(8) 0.0296(3) Uani 1 1 d . . . . .
H7 H 0.243331 0.325913 0.454434 0.036 Uiso 1 1 calc R U . . .
C8 C 0.14316(10) 0.30134(6) 0.52890(8) 0.0289(3) Uani 1 1 d . . . . .
C9 C 0.19875(11) 0.30264(6) 0.30968(8) 0.0331(3) Uani 1 1 d . . . . .
H9A H 0.216929 0.268140 0.278241 0.050 Uiso 1 1 calc R U . . .
H9B H 0.258418 0.324684 0.328496 0.050 Uiso 1 1 calc R U . . .
H9C H 0.154739 0.328833 0.276473 0.050 Uiso 1 1 calc R U . . .
C10 C 0.19257(13) 0.34105(7) 0.59349(9) 0.0414(3) Uani 1 1 d . . . . .
H10A H 0.144196 0.369308 0.611666 0.062 Uiso 1 1 calc R U . . .
H10B H 0.246730 0.363097 0.572073 0.062 Uiso 1 1 calc R U . . .
H10C H 0.218667 0.316357 0.638426 0.062 Uiso 1 1 calc R U . . .
C11 C 0.03460(9) 0.23506(6) 0.28773(7) 0.0264(2) Uani 1 1 d . . . . .
C12 C 0.06728(10) 0.18686(6) 0.24398(7) 0.0285(3) Uani 1 1 d . . . . .
C13 C 0.03339(11) 0.18156(7) 0.16387(8) 0.0353(3) Uani 1 1 d . . . . .
H13 H 0.055384 0.148911 0.133987 0.042 Uiso 1 1 calc R U . . .
C14 C -0.03137(12) 0.22245(7) 0.12653(8) 0.0379(3) Uani 1 1 d . . . . .
C15 C -0.06397(11) 0.26939(7) 0.17106(8) 0.0347(3) Uani 1 1 d . . . . .
H15 H -0.109383 0.297272 0.146362 0.042 Uiso 1 1 calc R U . . .
C16 C -0.03174(10) 0.27673(6) 0.25137(8) 0.0302(3) Uani 1 1 d . . . . .
C17 C 0.14115(10) 0.14238(6) 0.28009(8) 0.0325(3) Uani 1 1 d . . . . .
H17A H 0.148942 0.109848 0.242223 0.049 Uiso 1 1 calc R U . . .
H17B H 0.117714 0.126170 0.329182 0.049 Uiso 1 1 calc R U . . .
H17C H 0.204820 0.162216 0.292345 0.049 Uiso 1 1 calc R U . . .
C18 C -0.06217(16) 0.21655(9) 0.03871(10) 0.0556(5) Uani 1 1 d . . . . .
H18A H -0.126635 0.235529 0.026841 0.083 Uiso 1 1 calc R U . . .
H18B H -0.066658 0.174193 0.024339 0.083 Uiso 1 1 calc R U . . .
H18C H -0.013224 0.236098 0.007924 0.083 Uiso 1 1 calc R U . . .
C19 C -0.06555(12) 0.32966(7) 0.29703(9) 0.0380(3) Uani 1 1 d . . . . .
H19A H -0.009948 0.356915 0.309043 0.057 Uiso 1 1 calc R U . . .
H19B H -0.090513 0.316005 0.346872 0.057 Uiso 1 1 calc R U . . .
H19C H -0.118204 0.350517 0.264877 0.057 Uiso 1 1 calc R U . . .
C20 C 0.02829(10) 0.27608(6) 0.62058(7) 0.0272(2) Uani 1 1 d . . . . .
C21 C 0.05829(9) 0.24029(6) 0.68650(7) 0.0283(2) Uani 1 1 d . . . . .
C22 C 0.01719(10) 0.25052(6) 0.75828(7) 0.0315(3) Uani 1 1 d . . . . .
H22 H 0.036669 0.225910 0.802751 0.038 Uiso 1 1 calc R U . . .
C23 C -0.05136(10) 0.29551(6) 0.76706(8) 0.0324(3) Uani 1 1 d . . . . .
C24 C -0.07956(11) 0.33063(6) 0.70122(8) 0.0340(3) Uani 1 1 d . . . . .
H24 H -0.126294 0.361633 0.706233 0.041 Uiso 1 1 calc R U . . .
C25 C -0.04102(11) 0.32160(6) 0.62769(8) 0.0320(3) Uani 1 1 d . . . . .
C26 C 0.13692(10) 0.19355(6) 0.68150(8) 0.0327(3) Uani 1 1 d . . . . .
H26A H 0.147185 0.172689 0.732662 0.049 Uiso 1 1 calc R U . . .
H26B H 0.198653 0.212643 0.669078 0.049 Uiso 1 1 calc R U . . .
H26C H 0.116167 0.164848 0.639511 0.049 Uiso 1 1 calc R U . . .
C27 C -0.09228(11) 0.30578(8) 0.84663(9) 0.0402(3) Uani 1 1 d . . . . .
H27A H -0.139817 0.274255 0.856263 0.060 Uiso 1 1 calc R U . . .
H27B H -0.125289 0.344668 0.846349 0.060 Uiso 1 1 calc R U . . .
H27C H -0.038272 0.305078 0.888895 0.060 Uiso 1 1 calc R U . . .
C28 C -0.07338(14) 0.36079(7) 0.55764(9) 0.0442(4) Uani 1 1 d . . . . .
H28A H -0.129755 0.385133 0.570607 0.066 Uiso 1 1 calc R U . . .
H28B H -0.092642 0.335782 0.511205 0.066 Uiso 1 1 calc R U . . .
H28C H -0.018796 0.386933 0.545561 0.066 Uiso 1 1 calc R U . . .
C29 C -0.19309(9) 0.15335(5) 0.39069(7) 0.0246(2) Uani 1 1 d . . . . .
C30 C -0.16595(9) 0.18550(5) 0.46362(7) 0.0254(2) Uani 1 1 d . . . . .
H30 H -0.196404 0.226025 0.457272 0.030 Uiso 1 1 calc R U . . .
C31 C -0.18860(9) 0.16359(5) 0.54093(7) 0.0246(2) Uani 1 1 d . . . . .
C32 C -0.21950(11) 0.19120(6) 0.31756(8) 0.0314(3) Uani 1 1 d . . . . .
H32A H -0.182134 0.177409 0.273718 0.047 Uiso 1 1 calc R U . . .
H32B H -0.203129 0.233011 0.329532 0.047 Uiso 1 1 calc R U . . .
H32C H -0.290316 0.187674 0.302088 0.047 Uiso 1 1 calc R U . . .
C33 C -0.21457(11) 0.21028(6) 0.60062(8) 0.0322(3) Uani 1 1 d . . . . .
H33A H -0.285190 0.207977 0.608055 0.048 Uiso 1 1 calc R U . . .
H33B H -0.198952 0.250016 0.580831 0.048 Uiso 1 1 calc R U . . .
H33C H -0.176396 0.203096 0.651639 0.048 Uiso 1 1 calc R U . . .
C34 C -0.23966(9) 0.06878(5) 0.31264(7) 0.0259(2) Uani 1 1 d . . . . .
C35 C -0.17737(10) 0.04728(6) 0.25719(8) 0.0300(3) Uani 1 1 d . . . . .
C36 C -0.21937(12) 0.01899(7) 0.18869(8) 0.0364(3) Uani 1 1 d . . . . .
H36 H -0.177270 0.004204 0.150891 0.044 Uiso 1 1 calc R U . . .
C37 C -0.32069(12) 0.01176(7) 0.17401(8) 0.0381(3) Uani 1 1 d . . . . .
C38 C -0.38052(11) 0.03371(6) 0.22977(8) 0.0346(3) Uani 1 1 d . . . . .
H38 H -0.450001 0.029377 0.220438 0.042 Uiso 1 1 calc R U . . .
C39 C -0.34212(10) 0.06202(6) 0.29926(7) 0.0292(3) Uani 1 1 d . . . . .
C40 C -0.06816(11) 0.05630(7) 0.27021(9) 0.0389(3) Uani 1 1 d . . . . .
H40A H -0.053641 0.099109 0.273627 0.058 Uiso 1 1 calc R U . . .
H40B H -0.036052 0.038932 0.225596 0.058 Uiso 1 1 calc R U . . .
H40C H -0.043289 0.036756 0.319918 0.058 Uiso 1 1 calc R U . . .
C41 C -0.36474(15) -0.01835(10) 0.09876(10) 0.0558(5) Uani 1 1 d . . . . .
H41A H -0.348244 0.004718 0.052231 0.084 Uiso 1 1 calc R U . . .
H41B H -0.436612 -0.020449 0.099766 0.084 Uiso 1 1 calc R U . . .
H41C H -0.337876 -0.058788 0.095609 0.084 Uiso 1 1 calc R U . . .
C42 C -0.41015(11) 0.08255(7) 0.35937(9) 0.0371(3) Uani 1 1 d . . . . .
H42A H -0.478720 0.077548 0.337598 0.056 Uiso 1 1 calc R U . . .
H42B H -0.397618 0.124753 0.371726 0.056 Uiso 1 1 calc R U . . .
H42C H -0.398586 0.058785 0.408093 0.056 Uiso 1 1 calc R U . . .
C43 C -0.22598(9) 0.08863(5) 0.63362(7) 0.0256(2) Uani 1 1 d . . . . .
C44 C -0.15704(10) 0.07289(6) 0.69665(8) 0.0296(3) Uani 1 1 d . . . . .
C45 C -0.19056(12) 0.04865(7) 0.76559(8) 0.0364(3) Uani 1 1 d . . . . .
H45 H -0.143820 0.037596 0.808073 0.044 Uiso 1 1 calc R U . . .
C46 C -0.29042(12) 0.04015(7) 0.77411(9) 0.0392(3) Uani 1 1 d . . . . .
C47 C -0.35711(11) 0.05768(7) 0.71195(9) 0.0359(3) Uani 1 1 d . . . . .
H47 H -0.425622 0.052599 0.717204 0.043 Uiso 1 1 calc R U . . .
C48 C -0.32728(10) 0.08254(6) 0.64187(8) 0.0298(3) Uani 1 1 d . . . . .
C49 C -0.04914(11) 0.08477(7) 0.69081(9) 0.0392(3) Uani 1 1 d . . . . .
H49A H -0.012113 0.073503 0.740952 0.059 Uiso 1 1 calc R U . . .
H49B H -0.039201 0.127318 0.680596 0.059 Uiso 1 1 calc R U . . .
H49C H -0.025719 0.061239 0.647078 0.059 Uiso 1 1 calc R U . . .
C50 C -0.32481(16) 0.01511(10) 0.85065(11) 0.0596(5) Uani 1 1 d . . . . .
H50A H -0.336030 0.047923 0.887312 0.089 Uiso 1 1 calc R U . . .
H50B H -0.274252 -0.011737 0.875329 0.089 Uiso 1 1 calc R U . . .
H50C H -0.386409 -0.007050 0.838828 0.089 Uiso 1 1 calc R U . . .
C51 C -0.40419(10) 0.10255(7) 0.57835(9) 0.0382(3) Uani 1 1 d . . . . .
H51A H -0.451433 0.070136 0.566233 0.057 Uiso 1 1 calc R U . . .
H51B H -0.372373 0.113137 0.530137 0.057 Uiso 1 1 calc R U . . .
H51C H -0.438948 0.137448 0.597225 0.057 Uiso 1 1 calc R U . . .
C1S C -0.1202(8) -0.1233(5) 0.0739(4) 0.390(10) Uani 1 1 d . . . . .
H1S1 H -0.182889 -0.141779 0.054279 0.584 Uiso 1 1 calc R U . . .
H1S2 H -0.066928 -0.152678 0.072503 0.584 Uiso 1 1 calc R U . . .
H1S3 H -0.124415 -0.109642 0.128783 0.584 Uiso 1 1 calc R U . . .
C2S C -0.0975(4) -0.0664(3) 0.0174(3) 0.184(3) Uani 1 1 d . . . . .
H2S1 H -0.098300 -0.082241 -0.037550 0.221 Uiso 1 1 calc R U . . .
H2S2 H -0.155224 -0.039626 0.018180 0.221 Uiso 1 1 calc R U . . .
C3S C -0.0028(4) -0.0248(3) 0.0296(2) 0.172(3) Uani 1 1 d . . . . .
H3S1 H -0.000739 -0.007173 0.083567 0.206 Uiso 1 1 calc R U . . .
H3S2 H 0.056615 -0.050114 0.027484 0.206 Uiso 1 1 calc R U . . .

loop_
_atom_site_aniso_label
_atom_site_aniso_U_11
_atom_site_aniso_U_22
_atom_site_aniso_U_33
_atom_site_aniso_U_23
_atom_site_aniso_U_13
_atom_site_aniso_U_12
Mg1 0.0297(2) 0.01999(19) 0.01864(18) 0.00040(14) 0.00248(14) -0.00020(15)
Mg2 0.02253(18) 0.01953(18) 0.01976(18) 0.00033(13) 0.00101(14) 0.00037(14)
N1 0.0331(5) 0.0233(5) 0.0189(4) 0.0015(4) 0.0026(4) 0.0004(4)
N2 0.0352(5) 0.0235(5) 0.0203(5) -0.0025(4) 0.0035(4) -0.0008(4)
N3 0.0275(5) 0.0245(5) 0.0200(4) 0.0011(4) -0.0007(4) 0.0021(4)
N4 0.0255(5) 0.0250(5) 0.0212(5) -0.0009(4) 0.0024(4) 0.0013(4)
P1 0.02118(14) 0.01934(14) 0.02472(14) 0.00203(10) 0.00062(11) -0.00027(10)
C1 0.0252(5) 0.0212(5) 0.0204(5) 0.0004(4) 0.0016(4) -0.0007(4)
C2 0.0231(5) 0.0229(6) 0.0252(6) 0.0000(4) 0.0019(4) -0.0009(4)
C3 0.0288(6) 0.0289(6) 0.0319(6) 0.0037(5) -0.0050(5) -0.0030(5)
C4 0.0284(6) 0.0318(7) 0.0425(7) -0.0062(6) 0.0090(5) -0.0013(5)
C5 0.0273(6) 0.0243(6) 0.0250(5) 0.0013(4) 0.0023(4) -0.0039(4)
C6 0.0341(6) 0.0225(5) 0.0234(6) 0.0038(4) 0.0040(5) 0.0011(5)
C7 0.0361(6) 0.0262(6) 0.0265(6) 0.0008(5) 0.0029(5) -0.0063(5)
C8 0.0374(7) 0.0244(6) 0.0247(6) -0.0026(5) 0.0018(5) -0.0027(5)
C9 0.0405(7) 0.0331(7) 0.0262(6) 0.0058(5) 0.0061(5) -0.0052(5)
C10 0.0533(9) 0.0405(8) 0.0309(7) -0.0111(6) 0.0066(6) -0.0171(7)
C11 0.0311(6) 0.0281(6) 0.0202(5) 0.0032(4) 0.0025(4) -0.0019(5)
C12 0.0336(6) 0.0300(6) 0.0219(6) 0.0013(5) 0.0019(5) 0.0007(5)
C13 0.0443(7) 0.0373(7) 0.0239(6) -0.0035(5) 0.0000(5) 0.0044(6)
C14 0.0441(8) 0.0442(8) 0.0244(6) 0.0027(6) -0.0031(5) 0.0011(6)
C15 0.0363(7) 0.0380(7) 0.0291(6) 0.0095(5) -0.0017(5) 0.0039(6)
C16 0.0341(6) 0.0303(6) 0.0264(6) 0.0052(5) 0.0039(5) 0.0006(5)
C17 0.0372(7) 0.0326(7) 0.0273(6) -0.0018(5) 0.0007(5) 0.0061(5)
C18 0.0697(12) 0.0660(11) 0.0286(7) -0.0005(7) -0.0116(7) 0.0142(9)
C19 0.0444(8) 0.0328(7) 0.0371(7) 0.0050(6) 0.0045(6) 0.0077(6)
C20 0.0334(6) 0.0267(6) 0.0215(5) -0.0049(4) 0.0035(5) -0.0034(5)
C21 0.0299(6) 0.0312(6) 0.0236(6) -0.0039(5) 0.0021(5) -0.0030(5)
C22 0.0334(6) 0.0387(7) 0.0223(6) -0.0009(5) 0.0017(5) -0.0033(5)
C23 0.0329(6) 0.0387(7) 0.0262(6) -0.0089(5) 0.0052(5) -0.0056(5)
C24 0.0371(7) 0.0330(7) 0.0322(6) -0.0092(5) 0.0050(5) 0.0023(5)
C25 0.0406(7) 0.0282(6) 0.0271(6) -0.0049(5) 0.0024(5) 0.0001(5)
C26 0.0338(6) 0.0376(7) 0.0268(6) 0.0006(5) 0.0031(5) 0.0029(5)
C27 0.0387(7) 0.0531(9) 0.0299(7) -0.0096(6) 0.0100(6) -0.0049(6)
C28 0.0628(10) 0.0352(8) 0.0350(7) 0.0006(6) 0.0057(7) 0.0142(7)
C29 0.0245(5) 0.0253(6) 0.0236(5) 0.0027(4) 0.0007(4) 0.0028(4)
C30 0.0290(6) 0.0221(5) 0.0250(6) 0.0007(4) 0.0014(4) 0.0028(4)
C31 0.0237(5) 0.0254(6) 0.0248(5) -0.0023(4) 0.0014(4) 0.0017(4)
C32 0.0392(7) 0.0273(6) 0.0265(6) 0.0058(5) -0.0035(5) 0.0010(5)
C33 0.0397(7) 0.0268(6) 0.0308(6) -0.0052(5) 0.0074(5) 0.0012(5)
C34 0.0330(6) 0.0233(5) 0.0206(5) 0.0033(4) -0.0026(5) 0.0003(5)
C35 0.0374(7) 0.0275(6) 0.0248(6) 0.0004(5) 0.0013(5) -0.0003(5)
C36 0.0475(8) 0.0359(7) 0.0261(6) -0.0043(5) 0.0044(6) -0.0026(6)
C37 0.0505(8) 0.0355(7) 0.0269(6) -0.0013(5) -0.0047(6) -0.0088(6)
C38 0.0362(7) 0.0364(7) 0.0297(6) 0.0050(5) -0.0065(5) -0.0065(6)
C39 0.0336(6) 0.0288(6) 0.0246(6) 0.0053(5) -0.0019(5) 0.0004(5)
C40 0.0369(7) 0.0434(8) 0.0371(7) -0.0066(6) 0.0069(6) -0.0002(6)
C41 0.0650(11) 0.0651(11) 0.0357(8) -0.0157(8) -0.0056(8) -0.0150(9)
C42 0.0315(7) 0.0446(8) 0.0349(7) 0.0013(6) 0.0004(5) 0.0039(6)
C43 0.0312(6) 0.0233(6) 0.0230(6) -0.0029(4) 0.0056(5) -0.0011(4)
C44 0.0350(7) 0.0280(6) 0.0262(6) 0.0009(5) 0.0043(5) -0.0008(5)
C45 0.0477(8) 0.0347(7) 0.0268(6) 0.0052(5) 0.0033(6) -0.0020(6)
C46 0.0526(8) 0.0356(7) 0.0311(7) 0.0006(6) 0.0138(6) -0.0100(6)
C47 0.0374(7) 0.0365(7) 0.0355(7) -0.0083(6) 0.0136(6) -0.0101(6)
C48 0.0323(6) 0.0295(6) 0.0284(6) -0.0083(5) 0.0068(5) -0.0030(5)
C49 0.0339(7) 0.0498(9) 0.0333(7) 0.0089(6) -0.0005(5) 0.0011(6)
C50 0.0709(12) 0.0686(12) 0.0415(9) 0.0133(8) 0.0188(8) -0.0183(10)
C51 0.0289(6) 0.0493(8) 0.0368(7) -0.0084(6) 0.0057(5) 0.0010(6)
C1S 0.577(19) 0.482(16) 0.117(4) 0.050(7) 0.076(7) 0.440(16)
C2S 0.184(5) 0.267(7) 0.097(3) -0.099(4) -0.015(3) 0.119(5)
C3S 0.164(4) 0.267(7) 0.079(2) -0.067(3) -0.028(3) 0.139(5)

loop_
_atom_type_symbol
_atom_type_description
_atom_type_scat_dispersion_real
_atom_type_scat_dispersion_imag
_atom_type_scat_source
C C 0.0181 0.0091 'International Tables Vol C Tables 4.2.6.8 and 6.1.1.4'
H H 0.0000 0.0000 'International Tables Vol C Tables 4.2.6.8 and 6.1.1.4'
N N 0.0311 0.0180 'International Tables Vol C Tables 4.2.6.8 and 6.1.1.4'
Mg Mg 0.1719 0.1771 'International Tables Vol C Tables 4.2.6.8 and 6.1.1.4'
P P 0.2955 0.4335 'International Tables Vol C Tables 4.2.6.8 and 6.1.1.4'

loop_
_geom_angle_atom_site_label_1
_geom_angle_atom_site_label_2
_geom_angle_atom_site_label_3
_geom_angle
_geom_angle_site_symmetry_1
_geom_angle_site_symmetry_3
_geom_angle_publ_flag
N1 Mg1 N2 92.64(4) . . ?
N1 Mg1 C30 116.85(4) . . ?
N2 Mg1 C30 111.99(4) . . ?
N1 Mg1 P1 121.44(3) . . ?
N2 Mg1 P1 125.92(3) . . ?
C30 Mg1 P1 89.91(3) . . ?
N3 Mg2 N4 85.96(4) . . ?
N3 Mg2 C1 123.41(4) . 3_556 ?
N4 Mg2 C1 123.11(5) . 3_556 ?
N3 Mg2 P1 98.14(3) . . ?
N4 Mg2 P1 96.59(3) . . ?
C1 Mg2 P1 121.34(4) 3_556 . ?
N3 Mg2 P1 139.32(3) . 3_556 ?
N4 Mg2 P1 132.03(3) . 3_556 ?
C1 Mg2 P1 29.58(3) 3_556 3_556 ?
P1 Mg2 P1 91.888(13) . 3_556 ?
C6 N1 C11 114.90(10) . . ?
C6 N1 Mg1 120.01(8) . . ?
C11 N1 Mg1 124.99(8) . . ?
C8 N2 C20 116.40(10) . . ?
C8 N2 Mg1 120.40(9) . . ?
C20 N2 Mg1 123.15(8) . . ?
C29 N3 C34 118.11(10) . . ?
C29 N3 Mg2 118.87(8) . . ?
C34 N3 Mg2 122.67(8) . . ?
C31 N4 C43 119.50(10) . . ?
C31 N4 Mg2 119.56(8) . . ?
C43 N4 Mg2 120.73(8) . . ?
C1 P1 Mg1 127.17(4) . . ?
C1 P1 Mg2 126.77(4) . . ?
Mg1 P1 Mg2 105.843(16) . . ?
C1 P1 Mg2 38.83(4) . 3_556 ?
Mg1 P1 Mg2 165.998(16) . 3_556 ?
Mg2 P1 Mg2 88.110(13) . 3_556 ?
C2 C1 P1 123.60(9) . . ?
C2 C1 Mg2 124.79(8) . 3_556 ?
P1 C1 Mg2 111.59(6) . 3_556 ?
C5 C2 C1 116.88(10) . . ?
C5 C2 C4 108.35(10) . . ?
C1 C2 C4 107.25(10) . . ?
C5 C2 C3 108.11(10) . . ?
C1 C2 C3 107.42(10) . . ?
C4 C2 C3 108.60(11) . . ?
C2 C3 H3A 109.5 . . ?
C2 C3 H3B 109.5 . . ?
H3A C3 H3B 109.5 . . ?
C2 C3 H3C 109.5 . . ?
H3A C3 H3C 109.5 . . ?
H3B C3 H3C 109.5 . . ?
C2 C4 H4A 109.5 . . ?
C2 C4 H4B 109.5 . . ?
H4A C4 H4B 109.5 . . ?
C2 C4 H4C 109.5 . . ?
H4A C4 H4C 109.5 . . ?
H4B C4 H4C 109.5 . . ?
C2 C5 H5A 109.5 . . ?
C2 C5 H5B 109.5 . . ?
H5A C5 H5B 109.5 . . ?
C2 C5 H5C 109.5 . . ?
H5A C5 H5C 109.5 . . ?
H5B C5 H5C 109.5 . . ?
N1 C6 C7 124.93(12) . . ?
N1 C6 C9 119.72(11) . . ?
C7 C6 C9 115.34(12) . . ?
C6 C7 C8 129.58(12) . . ?
C6 C7 H7 115.2 . . ?
C8 C7 H7 115.2 . . ?
N2 C8 C7 124.83(12) . . ?
N2 C8 C10 119.91(12) . . ?
C7 C8 C10 115.26(12) . . ?
C6 C9 H9A 109.5 . . ?
C6 C9 H9B 109.5 . . ?
H9A C9 H9B 109.5 . . ?
C6 C9 H9C 109.5 . . ?
H9A C9 H9C 109.5 . . ?
H9B C9 H9C 109.5 . . ?
C8 C10 H10A 109.5 . . ?
C8 C10 H10B 109.5 . . ?
H10A C10 H10B 109.5 . . ?
C8 C10 H10C 109.5 . . ?
H10A C10 H10C 109.5 . . ?
H10B C10 H10C 109.5 . . ?
C12 C11 C16 120.26(11) . . ?
C12 C11 N1 120.98(11) . . ?
C16 C11 N1 118.73(11) . . ?
C13 C12 C11 118.74(12) . . ?
C13 C12 C17 119.37(12) . . ?
C11 C12 C17 121.83(11) . . ?
C14 C13 C12 122.01(13) . . ?
C14 C13 H13 119.0 . . ?
C12 C13 H13 119.0 . . ?
C13 C14 C15 118.42(12) . . ?
C13 C14 C18 120.11(15) . . ?
C15 C14 C18 121.43(14) . . ?
C14 C15 C16 121.64(13) . . ?
C14 C15 H15 119.2 . . ?
C16 C15 H15 119.2 . . ?
C15 C16 C11 118.91(13) . . ?
C15 C16 C19 120.16(12) . . ?
C11 C16 C19 120.90(12) . . ?
C12 C17 H17A 109.5 . . ?
C12 C17 H17B 109.5 . . ?
H17A C17 H17B 109.5 . . ?
C12 C17 H17C 109.5 . . ?
H17A C17 H17C 109.5 . . ?
H17B C17 H17C 109.5 . . ?
C14 C18 H18A 109.5 . . ?
C14 C18 H18B 109.5 . . ?
H18A C18 H18B 109.5 . . ?
C14 C18 H18C 109.5 . . ?
H18A C18 H18C 109.5 . . ?
H18B C18 H18C 109.5 . . ?
C16 C19 H19A 109.5 . . ?
C16 C19 H19B 109.5 . . ?
H19A C19 H19B 109.5 . . ?
C16 C19 H19C 109.5 . . ?
H19A C19 H19C 109.5 . . ?
H19B C19 H19C 109.5 . . ?
C25 C20 C21 120.17(12) . . ?
C25 C20 N2 119.29(11) . . ?
C21 C20 N2 120.54(12) . . ?
C22 C21 C20 118.81(12) . . ?
C22 C21 C26 120.09(12) . . ?
C20 C21 C26 121.04(12) . . ?
C23 C22 C21 122.20(13) . . ?
C23 C22 H22 118.9 . . ?
C21 C22 H22 118.9 . . ?
C24 C23 C22 118.04(12) . . ?
C24 C23 C27 121.66(13) . . ?
C22 C23 C27 120.30(13) . . ?
C23 C24 C25 121.77(13) . . ?
C23 C24 H24 119.1 . . ?
C25 C24 H24 119.1 . . ?
C24 C25 C20 119.00(13) . . ?
C24 C25 C28 120.16(13) . . ?
C20 C25 C28 120.84(12) . . ?
C21 C26 H26A 109.5 . . ?
C21 C26 H26B 109.5 . . ?
H26A C26 H26B 109.5 . . ?
C21 C26 H26C 109.5 . . ?
H26A C26 H26C 109.5 . . ?
H26B C26 H26C 109.5 . . ?
C23 C27 H27A 109.5 . . ?
C23 C27 H27B 109.5 . . ?
H27A C27 H27B 109.5 . . ?
C23 C27 H27C 109.5 . . ?
H27A C27 H27C 109.5 . . ?
H27B C27 H27C 109.5 . . ?
C25 C28 H28A 109.5 . . ?
C25 C28 H28B 109.5 . . ?
H28A C28 H28B 109.5 . . ?
C25 C28 H28C 109.5 . . ?
H28A C28 H28C 109.5 . . ?
H28B C28 H28C 109.5 . . ?
N3 C29 C30 123.76(11) . . ?
N3 C29 C32 120.17(11) . . ?
C30 C29 C32 116.05(11) . . ?
C29 C30 C31 122.46(11) . . ?
C29 C30 Mg1 105.15(8) . . ?
C31 C30 Mg1 108.28(8) . . ?
C29 C30 H30 106.7 . . ?
C31 C30 H30 106.7 . . ?
Mg1 C30 H30 106.7 . . ?
N4 C31 C30 123.28(11) . . ?
N4 C31 C33 120.47(11) . . ?
C30 C31 C33 116.21(11) . . ?
C29 C32 H32A 109.5 . . ?
C29 C32 H32B 109.5 . . ?
H32A C32 H32B 109.5 . . ?
C29 C32 H32C 109.5 . . ?
H32A C32 H32C 109.5 . . ?
H32B C32 H32C 109.5 . . ?
C31 C33 H33A 109.5 . . ?
C31 C33 H33B 109.5 . . ?
H33A C33 H33B 109.5 . . ?
C31 C33 H33C 109.5 . . ?
H33A C33 H33C 109.5 . . ?
H33B C33 H33C 109.5 . . ?
C35 C34 C39 120.32(12) . . ?
C35 C34 N3 119.80(11) . . ?
C39 C34 N3 119.78(11) . . ?
C36 C35 C34 118.64(13) . . ?
C36 C35 C40 121.04(13) . . ?
C34 C35 C40 120.29(12) . . ?
C37 C36 C35 122.15(14) . . ?
C37 C36 H36 118.9 . . ?
C35 C36 H36 118.9 . . ?
C38 C37 C36 117.92(13) . . ?
C38 C37 C41 120.81(15) . . ?
C36 C37 C41 121.27(15) . . ?
C37 C38 C39 122.09(13) . . ?
C37 C38 H38 119.0 . . ?
C39 C38 H38 119.0 . . ?
C38 C39 C34 118.87(13) . . ?
C38 C39 C42 119.82(13) . . ?
C34 C39 C42 121.27(12) . . ?
C35 C40 H40A 109.5 . . ?
C35 C40 H40B 109.5 . . ?
H40A C40 H40B 109.5 . . ?
C35 C40 H40C 109.5 . . ?
H40A C40 H40C 109.5 . . ?
H40B C40 H40C 109.5 . . ?
C37 C41 H41A 109.5 . . ?
C37 C41 H41B 109.5 . . ?
H41A C41 H41B 109.5 . . ?
C37 C41 H41C 109.5 . . ?
H41A C41 H41C 109.5 . . ?
H41B C41 H41C 109.5 . . ?
C39 C42 H42A 109.5 . . ?
C39 C42 H42B 109.5 . . ?
H42A C42 H42B 109.5 . . ?
C39 C42 H42C 109.5 . . ?
H42A C42 H42C 109.5 . . ?
H42B C42 H42C 109.5 . . ?
C44 C43 C48 120.11(12) . . ?
C44 C43 N4 118.83(11) . . ?
C48 C43 N4 120.91(11) . . ?
C45 C44 C43 119.02(13) . . ?
C45 C44 C49 120.81(13) . . ?
C43 C44 C49 120.11(12) . . ?
C46 C45 C44 121.94(14) . . ?
C46 C45 H45 119.0 . . ?
C44 C45 H45 119.0 . . ?
C47 C46 C45 117.89(13) . . ?
C47 C46 C50 121.31(15) . . ?
C45 C46 C50 120.74(15) . . ?
C46 C47 C48 122.34(13) . . ?
C46 C47 H47 118.8 . . ?
C48 C47 H47 118.8 . . ?
C47 C48 C43 118.61(13) . . ?
C47 C48 C51 119.20(13) . . ?
C43 C48 C51 122.19(12) . . ?
C44 C49 H49A 109.5 . . ?
C44 C49 H49B 109.5 . . ?
H49A C49 H49B 109.5 . . ?
C44 C49 H49C 109.5 . . ?
H49A C49 H49C 109.5 . . ?
H49B C49 H49C 109.5 . . ?
C46 C50 H50A 109.5 . . ?
C46 C50 H50B 109.5 . . ?
H50A C50 H50B 109.5 . . ?
C46 C50 H50C 109.5 . . ?
H50A C50 H50C 109.5 . . ?
H50B C50 H50C 109.5 . . ?
C48 C51 H51A 109.5 . . ?
C48 C51 H51B 109.5 . . ?
H51A C51 H51B 109.5 . . ?
C48 C51 H51C 109.5 . . ?
H51A C51 H51C 109.5 . . ?
H51B C51 H51C 109.5 . . ?
C2S C1S H1S1 109.5 . . ?
C2S C1S H1S2 109.5 . . ?
H1S1 C1S H1S2 109.5 . . ?
C2S C1S H1S3 109.5 . . ?
H1S1 C1S H1S3 109.5 . . ?
H1S2 C1S H1S3 109.5 . . ?
C3S C2S C1S 124.9(6) . . ?
C3S C2S H2S1 106.1 . . ?
C1S C2S H2S1 106.1 . . ?
C3S C2S H2S2 106.1 . . ?
C1S C2S H2S2 106.1 . . ?
H2S1 C2S H2S2 106.3 . . ?
C3S C3S C2S 115.8(5) 3 . ?
C3S C3S H3S1 108.3 3 . ?
C2S C3S H3S1 108.3 . . ?
C3S C3S H3S2 108.3 3 . ?
C2S C3S H3S2 108.3 . . ?
H3S1 C3S H3S2 107.4 . . ?

loop_
_geom_bond_atom_site_label_1
_geom_bond_atom_site_label_2
_geom_bond_distance
_geom_bond_site_symmetry_2
_geom_bond_publ_flag
Mg1 N1 2.0757(11) . ?
Mg1 N2 2.0758(11) . ?
Mg1 C30 2.5226(13) . ?
Mg1 P1 2.5436(5) . ?
Mg2 N3 2.1395(10) . ?
Mg2 N4 2.1403(11) . ?
Mg2 C1 2.1553(12) 3_556 ?
Mg2 P1 2.5708(5) . ?
Mg2 P1 3.1961(5) 3_556 ?
N1 C6 1.3311(17) . ?
N1 C11 1.4363(15) . ?
N2 C8 1.3299(17) . ?
N2 C20 1.4389(16) . ?
N3 C29 1.3122(16) . ?
N3 C34 1.4415(15) . ?
N4 C31 1.3096(16) . ?
N4 C43 1.4401(16) . ?
P1 C1 1.6966(12) . ?
C1 C2 1.5321(16) . ?
C2 C5 1.5287(16) . ?
C2 C4 1.5360(17) . ?
C2 C3 1.5397(16) . ?
C3 H3A 0.9800 . ?
C3 H3B 0.9800 . ?
C3 H3C 0.9800 . ?
C4 H4A 0.9800 . ?
C4 H4B 0.9800 . ?
C4 H4C 0.9800 . ?
C5 H5A 0.9800 . ?
C5 H5B 0.9800 . ?
C5 H5C 0.9800 . ?
C6 C7 1.4038(18) . ?
C6 C9 1.5168(17) . ?
C7 C8 1.4048(18) . ?
C7 H7 0.9500 . ?
C8 C10 1.5185(18) . ?
C9 H9A 0.9800 . ?
C9 H9B 0.9800 . ?
C9 H9C 0.9800 . ?
C10 H10A 0.9800 . ?
C10 H10B 0.9800 . ?
C10 H10C 0.9800 . ?
C11 C12 1.4002(18) . ?
C11 C16 1.4034(18) . ?
C12 C13 1.3944(18) . ?
C12 C17 1.5071(18) . ?
C13 C14 1.385(2) . ?
C13 H13 0.9500 . ?
C14 C15 1.386(2) . ?
C14 C18 1.509(2) . ?
C15 C16 1.3967(19) . ?
C15 H15 0.9500 . ?
C16 C19 1.506(2) . ?
C17 H17A 0.9800 . ?
C17 H17B 0.9800 . ?
C17 H17C 0.9800 . ?
C18 H18A 0.9800 . ?
C18 H18B 0.9800 . ?
C18 H18C 0.9800 . ?
C19 H19A 0.9800 . ?
C19 H19B 0.9800 . ?
C19 H19C 0.9800 . ?
C20 C25 1.4006(19) . ?
C20 C21 1.4026(18) . ?
C21 C22 1.3919(18) . ?
C21 C26 1.5041(19) . ?
C22 C23 1.389(2) . ?
C22 H22 0.9500 . ?
C23 C24 1.388(2) . ?
C23 C27 1.5101(18) . ?
C24 C25 1.3985(19) . ?
C24 H24 0.9500 . ?
C25 C28 1.507(2) . ?
C26 H26A 0.9800 . ?
C26 H26B 0.9800 . ?
C26 H26C 0.9800 . ?
C27 H27A 0.9800 . ?
C27 H27B 0.9800 . ?
C27 H27C 0.9800 . ?
C28 H28A 0.9800 . ?
C28 H28B 0.9800 . ?
C28 H28C 0.9800 . ?
C29 C30 1.4454(17) . ?
C29 C32 1.5139(16) . ?
C30 C31 1.4481(17) . ?
C30 H30 1.0000 . ?
C31 C33 1.5126(17) . ?
C32 H32A 0.9800 . ?
C32 H32B 0.9800 . ?
C32 H32C 0.9800 . ?
C33 H33A 0.9800 . ?
C33 H33B 0.9800 . ?
C33 H33C 0.9800 . ?
C34 C35 1.3970(19) . ?
C34 C39 1.4014(18) . ?
C35 C36 1.3967(19) . ?
C35 C40 1.497(2) . ?
C36 C37 1.389(2) . ?
C36 H36 0.9500 . ?
C37 C38 1.383(2) . ?
C37 C41 1.5150(19) . ?
C38 C39 1.3943(19) . ?
C38 H38 0.9500 . ?
C39 C42 1.499(2) . ?
C40 H40A 0.9800 . ?
C40 H40B 0.9800 . ?
C40 H40C 0.9800 . ?
C41 H41A 0.9800 . ?
C41 H41B 0.9800 . ?
C41 H41C 0.9800 . ?
C42 H42A 0.9800 . ?
C42 H42B 0.9800 . ?
C42 H42C 0.9800 . ?
C43 C44 1.4023(18) . ?
C43 C48 1.4024(18) . ?
C44 C45 1.3920(19) . ?
C44 C49 1.502(2) . ?
C45 C46 1.390(2) . ?
C45 H45 0.9500 . ?
C46 C47 1.384(2) . ?
C46 C50 1.515(2) . ?
C47 C48 1.395(2) . ?
C47 H47 0.9500 . ?
C48 C51 1.502(2) . ?
C49 H49A 0.9800 . ?
C49 H49B 0.9800 . ?
C49 H49C 0.9800 . ?
C50 H50A 0.9800 . ?
C50 H50B 0.9800 . ?
C50 H50C 0.9800 . ?
C51 H51A 0.9800 . ?
C51 H51B 0.9800 . ?
C51 H51C 0.9800 . ?
C1S C2S 1.635(12) . ?
C1S H1S1 0.9800 . ?
C1S H1S2 0.9800 . ?
C1S H1S3 0.9800 . ?
C2S C3S 1.589(9) . ?
C2S H2S1 0.9900 . ?
C2S H2S2 0.9900 . ?
C3S C3S 1.499(12) 3 ?
C3S H3S1 0.9900 . ?
C3S H3S2 0.9900 . ?
